data_4348191
loop_
_publ_author_name
'Wen, Tian'
'Zhang, De-Xiang'
'Ding, Qing-Rong'
'Zhang, Hua-Bin'
'Zhang, Jian'

_publ_section_title
;
 Two luminescent Cu(i) coordination polymers based on the
 1-(4-tetrazolephenyl)imidazole ligand for sensing of nitrobenzene
;
_journal_issue 5
_journal_name_full 'Inorganic Chemistry Frontiers'
_journal_page_first 389
_journal_paper_doi 10.1039/c4qi00016a
_journal_volume 1
_journal_year 2014
_chemical_formula_sum 'C20 H14 Cu2 N12 O0'
_chemical_formula_weight 549.51
_space_group_IT_number 14
_space_group_name_Hall '-P 2ybc'
_space_group_name_H-M_alt 'P 1 21/c 1'
_symmetry_cell_setting monoclinic
_symmetry_space_group_name_H-M 'P 1 21/c 1'
_atom_sites_solution_hydrogens geom
_atom_sites_solution_primary direct
_atom_sites_solution_secondary difmap
_audit_creation_method SHELXL-97
_cell_angle_alpha 90.00
_cell_angle_beta 93.2850(10)
_cell_angle_gamma 90.00
_cell_formula_units_Z 4
_cell_length_a 19.1704(3)
_cell_length_b 10.4373(2)
_cell_length_c 9.36570(10)
_cell_measurement_reflns_used 4684
_cell_measurement_temperature 293(2)
_cell_measurement_theta_max 74.0815
_cell_measurement_theta_min 4.8255
_cell_volume 1870.88(5)
_computing_cell_refinement 'Bruker FRAMBO'
_computing_data_collection 'Bruker FRAMBO'
_computing_data_reduction 'Bruker SAINT'
_computing_molecular_graphics 'Bruker SHELXTL'
_computing_publication_material 'Bruker SHELXTL'
_computing_structure_refinement 'SHELXL-97 (Sheldrick, 1997)'
_computing_structure_solution 'SHELXS-97 (Sheldrick, 1990)'
_diffrn_ambient_temperature 293(2)
_diffrn_detector_area_resol_mean none
_diffrn_measured_fraction_theta_full 0.977
_diffrn_measured_fraction_theta_max 0.978
_diffrn_measurement_device_type 'multiwire proportional'
_diffrn_measurement_method 'phi and omega scans'
_diffrn_radiation_monochromator graphite
_diffrn_radiation_source 'sealed tube'
_diffrn_radiation_type CuK\a
_diffrn_radiation_wavelength 1.54178
_diffrn_reflns_av_R_equivalents 0.0226
_diffrn_reflns_av_sigmaI/netI 0.0263
_diffrn_reflns_limit_h_max 15
_diffrn_reflns_limit_h_min -23
_diffrn_reflns_limit_k_max 13
_diffrn_reflns_limit_k_min -12
_diffrn_reflns_limit_l_max 11
_diffrn_reflns_limit_l_min -11
_diffrn_reflns_number 7530
_diffrn_reflns_theta_full 74.24
_diffrn_reflns_theta_max 74.24
_diffrn_reflns_theta_min 4.83
_diffrn_standards_decay_% none
_diffrn_standards_interval_count none
_diffrn_standards_interval_time none
_diffrn_standards_number none
_exptl_absorpt_coefficient_mu 3.169
_exptl_absorpt_correction_T_max 0.7219
_exptl_absorpt_correction_T_min 0.6653
_exptl_absorpt_correction_type multi-scan
_exptl_crystal_colour colorless
_exptl_crystal_density_diffrn 1.951
_exptl_crystal_density_method 'not measured'
_exptl_crystal_description block
_exptl_crystal_F_000 1104
_exptl_crystal_size_max 0.14
_exptl_crystal_size_mid 0.12
_exptl_crystal_size_min 0.11
_refine_diff_density_max 0.425
_refine_diff_density_min -0.488
_refine_diff_density_rms 0.086
_refine_ls_extinction_method none
_refine_ls_goodness_of_fit_ref 1.045
_refine_ls_hydrogen_treatment mixed
_refine_ls_matrix_type full
_refine_ls_number_parameters 307
_refine_ls_number_reflns 3721
_refine_ls_number_restraints 0
_refine_ls_restrained_S_all 1.045
_refine_ls_R_factor_all 0.0321
_refine_ls_R_factor_gt 0.0286
_refine_ls_shift/su_max 0.001
_refine_ls_shift/su_mean 0.000
_refine_ls_structure_factor_coef Fsqd
_refine_ls_weighting_details 'calc w=1/[\s^2^(Fo^2^)+(0.0396P)^2^+0.9923P] where P=(Fo^2^+2Fc^2^)/3'
_refine_ls_weighting_scheme calc
_refine_ls_wR_factor_gt 0.0747
_refine_ls_wR_factor_ref 0.0772
_reflns_number_gt 3345
_reflns_number_total 3721
_reflns_threshold_expression >2sigma(I)
_cod_data_source_file c4qi00016a2.cif
_cod_data_source_block 1
_cod_depositor_comments
;
The following automatic conversions were performed:

data item '_symmetry_cell_setting' value 'Monoclinic' was changed to
'monoclinic' in accordance with the
/home/saulius/struct/COD-crude-data/automatic-downloads/DataCite-retrospective/RSC/depositions/lib/dictionaries/cif_core.dic
dictionary named 'cif_core.dic' version 2.4.2 last updated on
2011-04-26.

Automatic conversion script
Id: cif_fix_values 6909 2019-04-08 15:41:33Z antanas 
;
_cod_original_sg_symbol_H-M P2(1)/c
_cod_database_code 4348191

loop_
_symmetry_equiv_pos_as_xyz
'x, y, z'
'-x, y+1/2, -z+1/2'
'-x, -y, -z'
'x, -y-1/2, z-1/2'

loop_
_atom_site_label
_atom_site_type_symbol
_atom_site_fract_x
_atom_site_fract_y
_atom_site_fract_z
_atom_site_U_iso_or_equiv
_atom_site_adp_type
_atom_site_occupancy
_atom_site_symmetry_multiplicity
_atom_site_calc_flag
_atom_site_refinement_flags
Cu1 Cu -0.938378(13) 0.57824(3) -0.87415(3) 0.00754(9) Uani 1 1 d .
Cu2 Cu -0.436257(14) 0.89936(3) -0.37392(3) 0.00867(9) Uani 1 1 d .
N9 N -0.46084(8) 0.72220(16) -0.28417(15) 0.0086(3) Uani 1 1 d .
N4 N -1.03140(8) 0.24254(16) -0.73388(15) 0.0087(3) Uani 1 1 d .
N3 N -1.06751(8) 0.26989(16) -0.85826(15) 0.0094(3) Uani 1 1 d .
N1 N -0.99122(8) 0.42276(15) -0.82212(15) 0.0070(3) Uani 1 1 d .
N2 N -1.04325(8) 0.37650(16) -0.91051(15) 0.0077(3) Uani 1 1 d .
N12 N -0.50487(8) 0.54795(16) -0.18853(16) 0.0082(3) Uani 1 1 d .
N11 N -0.45088(8) 0.59348(16) -0.10260(16) 0.0091(3) Uani 1 1 d .
N7 N -0.83183(8) 0.59837(16) -0.84163(17) 0.0094(3) Uani 1 1 d .
C10 C -0.71012(10) 0.3483(2) -0.26287(19) 0.0111(4) Uani 1 1 d .
H10A H -0.6942 0.2931 -0.3318 0.013 Uiso 1 1 calc R
N5 N -0.77661(8) 0.39384(16) -0.26214(16) 0.0094(3) Uani 1 1 d .
C13 C -0.78581(9) 0.56059(19) -0.74091(18) 0.0093(4) Uani 1 1 d .
H13A H -0.7922 0.4911 -0.6808 0.011 Uiso 1 1 calc R
C16 C -0.58053(9) 0.73875(19) -0.49087(19) 0.0101(4) Uani 1 1 d .
H16A H -0.5571 0.8141 -0.4654 0.012 Uiso 1 1 calc R
C3 C -0.91979(9) 0.46927(19) -0.53025(19) 0.0097(4) Uani 1 1 d .
H3A H -0.9446 0.5406 -0.5642 0.012 Uiso 1 1 calc R
C1 C -0.98483(9) 0.33825(18) -0.71415(18) 0.0070(3) Uani 1 1 d .
C15 C -0.63283(9) 0.74073(19) -0.59903(18) 0.0102(4) Uani 1 1 d .
H15A H -0.6438 0.8165 -0.6474 0.012 Uiso 1 1 calc R
N8 N -0.72762(8) 0.63590(16) -0.73547(16) 0.0089(3) Uani 1 1 d .
C4 C -0.86972(10) 0.48266(19) -0.41807(18) 0.0101(4) Uani 1 1 d .
H4A H -0.8620 0.5620 -0.3749 0.012 Uiso 1 1 calc R
N10 N -0.42465(8) 0.69596(16) -0.16029(16) 0.0104(3) Uani 1 1 d .
C20 C -0.50955(9) 0.62954(18) -0.29977(18) 0.0081(3) Uani 1 1 d .
C19 C -0.64941(10) 0.51298(19) -0.56995(19) 0.0108(4) Uani 1 1 d .
H19A H -0.6717 0.4373 -0.5983 0.013 Uiso 1 1 calc R
C7 C -0.89609(9) 0.24293(19) -0.54016(19) 0.0098(4) Uani 1 1 d .
H7A H -0.9058 0.1625 -0.5792 0.012 Uiso 1 1 calc R
C6 C -0.84461(10) 0.25600(19) -0.42970(19) 0.0108(4) Uani 1 1 d .
H6A H -0.8195 0.1850 -0.3959 0.013 Uiso 1 1 calc R
C17 C -0.56246(9) 0.6250(2) -0.41956(18) 0.0088(4) Uani 1 1 d .
C2 C -0.93310(9) 0.34946(19) -0.59238(18) 0.0077(3) Uani 1 1 d .
N6 N -0.67125(8) 0.39252(16) -0.15335(17) 0.0105(3) Uani 1 1 d .
C18 C -0.59626(10) 0.51150(19) -0.46224(19) 0.0107(4) Uani 1 1 d .
H18A H -0.5832 0.4345 -0.4184 0.013 Uiso 1 1 calc R
C12 C -0.73864(10) 0.72898(19) -0.83925(18) 0.0101(4) Uani 1 1 d .
H12A H -0.7087 0.7956 -0.8600 0.012 Uiso 1 1 calc R
C9 C -0.71471(10) 0.46866(19) -0.07676(19) 0.0112(4) Uani 1 1 d .
H9A H -0.7016 0.5108 0.0081 0.013 Uiso 1 1 calc R
C5 C -0.83130(9) 0.3763(2) -0.37083(18) 0.0091(4) Uani 1 1 d .
C14 C -0.66888(9) 0.6286(2) -0.63484(18) 0.0092(4) Uani 1 1 d .
C11 C -0.80198(10) 0.70349(19) -0.90469(18) 0.0104(4) Uani 1 1 d .
H11A H -0.8224 0.7498 -0.9809 0.013 Uiso 1 1 calc R
C8 C -0.77944(10) 0.47296(19) -0.14366(18) 0.0116(4) Uani 1 1 d .
H8A H -0.8178 0.5194 -0.1157 0.014 Uiso 1 1 calc R

loop_
_atom_site_aniso_label
_atom_site_aniso_U_11
_atom_site_aniso_U_22
_atom_site_aniso_U_33
_atom_site_aniso_U_23
_atom_site_aniso_U_13
_atom_site_aniso_U_12
Cu1 0.00638(15) 0.00911(16) 0.00689(14) 0.00013(9) -0.00183(10) -0.00160(10)
Cu2 0.00641(15) 0.01100(16) 0.00830(15) -0.00018(10) -0.00208(10) 0.00072(10)
N9 0.0063(7) 0.0113(8) 0.0079(7) 0.0010(6) -0.0019(5) 0.0003(6)
N4 0.0078(7) 0.0105(8) 0.0073(7) 0.0013(6) -0.0030(5) -0.0005(6)
N3 0.0090(8) 0.0111(8) 0.0077(7) 0.0013(6) -0.0034(6) -0.0013(6)
N1 0.0057(7) 0.0096(8) 0.0055(6) -0.0004(5) -0.0022(5) -0.0002(6)
N2 0.0061(7) 0.0098(8) 0.0070(7) -0.0006(6) -0.0005(5) -0.0013(6)
N12 0.0058(7) 0.0109(8) 0.0075(7) 0.0005(6) -0.0022(5) -0.0007(6)
N11 0.0062(8) 0.0124(8) 0.0084(7) 0.0005(6) -0.0024(6) -0.0016(6)
N7 0.0063(7) 0.0118(8) 0.0099(7) -0.0007(6) -0.0001(6) 0.0004(6)
C10 0.0074(9) 0.0147(10) 0.0110(8) -0.0005(7) -0.0008(6) 0.0013(7)
N5 0.0068(8) 0.0127(8) 0.0084(7) -0.0006(6) -0.0025(6) 0.0002(6)
C13 0.0067(9) 0.0127(9) 0.0083(8) -0.0009(7) -0.0008(6) -0.0009(7)
C16 0.0072(9) 0.0116(9) 0.0113(8) 0.0001(7) -0.0010(7) -0.0021(7)
C3 0.0072(9) 0.0109(9) 0.0109(8) 0.0007(7) -0.0004(7) 0.0011(7)
C1 0.0058(8) 0.0079(8) 0.0072(7) 0.0001(6) 0.0001(6) 0.0012(7)
C15 0.0089(9) 0.0122(9) 0.0094(8) 0.0023(7) -0.0006(7) 0.0009(7)
N8 0.0057(7) 0.0128(8) 0.0079(7) 0.0010(6) -0.0017(5) 0.0004(6)
C4 0.0090(9) 0.0115(9) 0.0095(8) -0.0012(7) -0.0011(6) -0.0017(7)
N10 0.0087(7) 0.0141(8) 0.0082(7) 0.0018(6) -0.0013(6) -0.0016(6)
C20 0.0069(8) 0.0101(9) 0.0073(8) -0.0001(7) 0.0005(6) 0.0002(7)
C19 0.0099(9) 0.0120(9) 0.0102(8) -0.0012(7) -0.0016(7) -0.0026(7)
C7 0.0087(9) 0.0101(9) 0.0106(8) -0.0016(7) -0.0009(7) -0.0004(7)
C6 0.0090(9) 0.0123(9) 0.0108(8) 0.0012(7) -0.0020(7) 0.0021(7)
C17 0.0045(8) 0.0149(10) 0.0071(8) -0.0007(7) 0.0008(6) -0.0004(7)
C2 0.0049(8) 0.0120(9) 0.0062(7) 0.0013(7) 0.0005(6) -0.0016(7)
N6 0.0066(8) 0.0143(8) 0.0104(7) -0.0008(6) -0.0022(6) -0.0005(6)
C18 0.0100(9) 0.0124(9) 0.0096(8) 0.0013(7) -0.0005(7) 0.0013(7)
C12 0.0103(9) 0.0114(9) 0.0085(8) 0.0017(7) -0.0002(6) 0.0006(7)
C9 0.0107(9) 0.0132(9) 0.0094(8) -0.0013(7) -0.0006(7) -0.0008(7)
C5 0.0043(8) 0.0161(10) 0.0068(8) -0.0004(7) -0.0014(6) -0.0011(7)
C14 0.0052(8) 0.0165(10) 0.0057(8) -0.0008(7) -0.0010(6) 0.0005(7)
C11 0.0104(9) 0.0125(9) 0.0081(8) 0.0003(7) -0.0012(6) 0.0009(7)
C8 0.0098(9) 0.0146(10) 0.0102(8) -0.0039(7) 0.0006(7) 0.0006(7)

loop_
_atom_type_symbol
_atom_type_description
_atom_type_scat_dispersion_real
_atom_type_scat_dispersion_imag
_atom_type_scat_source
C C 0.0181 0.0091 'International Tables Vol C Tables 4.2.6.8 and 6.1.1.4'
H H 0.0000 0.0000 'International Tables Vol C Tables 4.2.6.8 and 6.1.1.4'
N N 0.0311 0.0180 'International Tables Vol C Tables 4.2.6.8 and 6.1.1.4'
O O 0.0492 0.0322 'International Tables Vol C Tables 4.2.6.8 and 6.1.1.4'
Cu Cu -1.9646 0.5888 'International Tables Vol C Tables 4.2.6.8 and 6.1.1.4'

loop_
_geom_angle_atom_site_label_1
_geom_angle_atom_site_label_2
_geom_angle_atom_site_label_3
_geom_angle
_geom_angle_site_symmetry_1
_geom_angle_site_symmetry_3
N1 Cu1 N7 124.21(7) . .
N1 Cu1 N2 111.25(6) . 3_363
N7 Cu1 N2 103.39(6) . 3_363
N1 Cu1 N4 113.06(6) . 2_353
N7 Cu1 N4 98.33(6) . 2_353
N2 Cu1 N4 104.28(6) 3_363 2_353
N12 Cu2 N6 124.07(7) 2_454 2_454
N12 Cu2 N9 114.72(6) 2_454 .
N6 Cu2 N9 99.54(6) 2_454 .
N12 Cu2 N11 102.63(6) 2_454 4_575
N6 Cu2 N11 101.38(6) 2_454 4_575
N9 Cu2 N11 114.30(6) . 4_575
N10 N9 C20 105.51(15) . .
N10 N9 Cu2 114.12(12) . .
C20 N9 Cu2 139.52(12) . .
C1 N4 N3 105.35(15) . .
C1 N4 Cu1 137.98(12) . 2_343
N3 N4 Cu1 116.64(12) . 2_343
N2 N3 N4 109.02(14) . .
C1 N1 N2 105.05(15) . .
C1 N1 Cu1 134.05(13) . .
N2 N1 Cu1 120.73(12) . .
N3 N2 N1 109.89(14) . .
N3 N2 Cu1 120.67(12) . 3_363
N1 N2 Cu1 126.27(12) . 3_363
C20 N12 N11 104.59(15) . .
C20 N12 Cu2 134.08(13) . 2_444
N11 N12 Cu2 120.99(12) . 2_444
N10 N11 N12 109.76(14) . .
N10 N11 Cu2 110.59(11) . 4_576
N12 N11 Cu2 130.88(12) . 4_576
C13 N7 C11 105.48(16) . .
C13 N7 Cu1 134.03(13) . .
C11 N7 Cu1 116.64(12) . .
N6 C10 N5 111.25(17) . .
N6 C10 H10A 124.4 . .
N5 C10 H10A 124.4 . .
C10 N5 C8 106.95(15) . .
C10 N5 C5 126.89(16) . .
C8 N5 C5 125.80(16) . .
N7 C13 N8 111.59(17) . .
N7 C13 H13A 124.2 . .
N8 C13 H13A 124.2 . .
C15 C16 C17 120.83(18) . .
C15 C16 H16A 119.6 . .
C17 C16 H16A 119.6 . .
C4 C3 C2 120.47(18) . .
C4 C3 H3A 119.8 . .
C2 C3 H3A 119.8 . .
N1 C1 N4 110.69(15) . .
N1 C1 C2 124.03(16) . .
N4 C1 C2 125.28(16) . .
C16 C15 C14 119.55(18) . .
C16 C15 H15A 120.2 . .
C14 C15 H15A 120.2 . .
C13 N8 C12 106.69(15) . .
C13 N8 C14 127.32(16) . .
C12 N8 C14 125.78(16) . .
C3 C4 C5 119.40(18) . .
C3 C4 H4A 120.3 . .
C5 C4 H4A 120.3 . .
N11 N10 N9 109.29(15) . .
N12 C20 N9 110.84(15) . .
N12 C20 C17 125.72(17) . .
N9 C20 C17 123.36(17) . .
C14 C19 C18 119.51(18) . .
C14 C19 H19A 120.2 . .
C18 C19 H19A 120.2 . .
C6 C7 C2 120.46(18) . .
C6 C7 H7A 119.8 . .
C2 C7 H7A 119.8 . .
C5 C6 C7 119.27(18) . .
C5 C6 H6A 120.4 . .
C7 C6 H6A 120.4 . .
C18 C17 C16 119.06(17) . .
C18 C17 C20 122.27(18) . .
C16 C17 C20 118.66(17) . .
C3 C2 C7 119.43(16) . .
C3 C2 C1 119.52(17) . .
C7 C2 C1 121.03(17) . .
C10 N6 C9 105.95(16) . .
C10 N6 Cu2 128.72(13) . 2_444
C9 N6 Cu2 122.93(13) . 2_444
C19 C18 C17 120.39(18) . .
C19 C18 H18A 119.8 . .
C17 C18 H18A 119.8 . .
C11 C12 N8 106.09(17) . .
C11 C12 H12A 127.0 . .
N8 C12 H12A 127.0 . .
C8 C9 N6 109.98(16) . .
C8 C9 H9A 125.0 . .
N6 C9 H9A 125.0 . .
C6 C5 C4 120.89(17) . .
C6 C5 N5 120.57(17) . .
C4 C5 N5 118.52(17) . .
C19 C14 C15 120.47(17) . .
C19 C14 N8 121.05(17) . .
C15 C14 N8 118.44(17) . .
C12 C11 N7 110.12(16) . .
C12 C11 H11A 124.9 . .
N7 C11 H11A 124.9 . .
C9 C8 N5 105.84(16) . .
C9 C8 H8A 127.1 . .
N5 C8 H8A 127.1 . .

loop_
_geom_bond_atom_site_label_1
_geom_bond_atom_site_label_2
_geom_bond_distance
_geom_bond_site_symmetry_2
Cu1 N1 1.9884(16) .
Cu1 N7 2.0586(16) .
Cu1 N2 2.0816(15) 3_363
Cu1 N4 2.0898(16) 2_353
Cu2 N12 2.0240(16) 2_454
Cu2 N6 2.0633(16) 2_454
Cu2 N9 2.0959(16) .
Cu2 N11 2.1453(15) 4_575
N9 N10 1.345(2) .
N9 C20 1.347(2) .
N4 C1 1.345(2) .
N4 N3 1.351(2) .
N4 Cu1 2.0898(16) 2_343
N3 N2 1.311(2) .
N1 C1 1.342(2) .
N1 N2 1.349(2) .
N2 Cu1 2.0816(15) 3_363
N12 C20 1.345(2) .
N12 N11 1.360(2) .
N12 Cu2 2.0240(16) 2_444
N11 N10 1.312(2) .
N11 Cu2 2.1453(15) 4_576
N7 C13 1.315(2) .
N7 C11 1.385(2) .
C10 N6 1.316(2) .
C10 N5 1.361(2) .
C10 H10A 0.9300 .
N5 C8 1.387(2) .
N5 C5 1.430(2) .
C13 N8 1.363(2) .
C13 H13A 0.9300 .
C16 C15 1.384(3) .
C16 C17 1.396(3) .
C16 H16A 0.9300 .
C3 C4 1.389(3) .
C3 C2 1.397(3) .
C3 H3A 0.9300 .
C1 C2 1.473(2) .
C15 C14 1.390(3) .
C15 H15A 0.9300 .
N8 C12 1.382(2) .
N8 C14 1.428(2) .
C4 C5 1.390(3) .
C4 H4A 0.9300 .
C20 C17 1.469(2) .
C19 C14 1.392(3) .
C19 C18 1.392(3) .
C19 H19A 0.9300 .
C7 C6 1.395(3) .
C7 C2 1.393(3) .
C7 H7A 0.9300 .
C6 C5 1.389(3) .
C6 H6A 0.9300 .
C17 C18 1.398(3) .
N6 C9 1.382(2) .
N6 Cu2 2.0633(16) 2_444
C18 H18A 0.9300 .
C12 C11 1.355(3) .
C12 H12A 0.9300 .
C9 C8 1.358(3) .
C9 H9A 0.9300 .
C11 H11A 0.9300 .
C8 H8A 0.9300 .
